data_7102065
loop_
_publ_author_name
'Wanniarachchi, Yoshitha A'
'Slaughter, LeGrande M'

_publ_section_title
;
 One-step assembly of a chiral palladium bis(acyclic diaminocarbene)
 complex and its unexpected oxidation to a bis(amidine) complex.
;
_journal_issue 31
_journal_name_full 'Chemical communications (Cambridge, England)'
_journal_page_first 3294
_journal_page_last 3296
_journal_paper_doi 10.1039/b703769d
_journal_year 2007
_chemical_formula_moiety 'C24 H24 F6 N4'
_chemical_formula_sum 'C24 H24 F6 N4'
_chemical_formula_weight 482.47
_chemical_melting_point 453.5(15)
_chemical_name_common '1,2-diaminocyclohexane p-CF3 phenyl bis(amidine)'
_space_group_IT_number 14
_symmetry_cell_setting monoclinic
_symmetry_Int_Tables_number 14
_symmetry_space_group_name_Hall '-P 2yn'
_symmetry_space_group_name_H-M 'P 1 21/n 1'
_atom_sites_solution_hydrogens geom
_atom_sites_solution_primary direct
_atom_sites_solution_secondary difmap
_audit_creation_method SHELXL-97
_cell_angle_alpha 90.00
_cell_angle_beta 90.481(3)
_cell_angle_gamma 90.00
_cell_formula_units_Z 4
_cell_length_a 7.1121(3)
_cell_length_b 11.9950(5)
_cell_length_c 26.9486(11)
_cell_measurement_reflns_used 3826
_cell_measurement_temperature 297(2)
_cell_measurement_theta_max 21.86
_cell_measurement_theta_min 2.83
_cell_volume 2298.89(17)
_computing_cell_refinement 'Bruker SAINT'
_computing_data_collection 'Bruker APEX2'
_computing_data_reduction 'Bruker SAINT'
_computing_molecular_graphics 'Bruker SHELXTL (XP)'
_computing_publication_material 'Bruker SHELXTL (XCIF)'
_computing_structure_refinement 'Bruker SHELXTL (XL)'
_computing_structure_solution 'Bruker SHELXTL (XS)'
_diffrn_ambient_temperature 297(2)
_diffrn_detector_area_resol_mean 0.75
_diffrn_measured_fraction_theta_full 0.999
_diffrn_measured_fraction_theta_max 0.999
_diffrn_measurement_device_type 'Bruker SMART APEX II CCD'
_diffrn_measurement_method 'phi and omega scans'
_diffrn_radiation_monochromator graphite
_diffrn_radiation_probe x-ray
_diffrn_radiation_type MoK\a
_diffrn_radiation_wavelength 0.71073
_diffrn_reflns_av_R_equivalents 0.0409
_diffrn_reflns_av_sigmaI/netI 0.0394
_diffrn_reflns_limit_h_max 7
_diffrn_reflns_limit_h_min -7
_diffrn_reflns_limit_k_max 12
_diffrn_reflns_limit_k_min -11
_diffrn_reflns_limit_l_max 28
_diffrn_reflns_limit_l_min -28
_diffrn_reflns_number 11851
_diffrn_reflns_theta_full 21.96
_diffrn_reflns_theta_max 21.96
_diffrn_reflns_theta_min 1.51
_diffrn_source 'fine-focus sealed tube'
_diffrn_standards_decay_% N/A
_diffrn_standards_interval_count N/A
_diffrn_standards_interval_time N/A
_diffrn_standards_number 0
_exptl_absorpt_coefficient_mu 0.118
_exptl_absorpt_correction_T_max 0.9860
_exptl_absorpt_correction_T_min 0.9802
_exptl_absorpt_correction_type multi-scan
_exptl_absorpt_process_details 'Bruker SADABS'
_exptl_crystal_colour 'pale yellow'
_exptl_crystal_density_diffrn 1.394
_exptl_crystal_density_meas ?
_exptl_crystal_density_method .
_exptl_crystal_description block
_exptl_crystal_F_000 1000
_exptl_crystal_recrystallization_method 'slow evap of cyclohexane solution'
_exptl_crystal_size_max 0.17
_exptl_crystal_size_mid 0.17
_exptl_crystal_size_min 0.11
_refine_diff_density_max 0.131
_refine_diff_density_min -0.130
_refine_diff_density_rms 0.035
_refine_ls_extinction_coef 0.0039(10)
_refine_ls_extinction_expression Fc^*^=kFc[1+0.001xFc^2^\l^3^/sin(2\q)]^-1/4^
_refine_ls_extinction_method SHELXL
_refine_ls_goodness_of_fit_ref 1.019
_refine_ls_hydrogen_treatment constr
_refine_ls_matrix_type full
_refine_ls_number_parameters 367
_refine_ls_number_reflns 2813
_refine_ls_number_restraints 60
_refine_ls_restrained_S_all 1.023
_refine_ls_R_factor_all 0.0769
_refine_ls_R_factor_gt 0.0480
_refine_ls_shift/su_max 0.003
_refine_ls_shift/su_mean 0.000
_refine_ls_structure_factor_coef Fsqd
_refine_ls_weighting_details 'calc w=1/[\s^2^(Fo^2^)+(0.0671P)^2^+0.7288P] where P=(Fo^2^+2Fc^2^)/3'
_refine_ls_weighting_scheme calc
_refine_ls_wR_factor_gt 0.1175
_refine_ls_wR_factor_ref 0.1363
_reflns_number_gt 2036
_reflns_number_total 2813
_reflns_threshold_expression >2sigma(I)
_cod_data_source_file b703769d.txt
_cod_data_source_block slaughter_cmpd_5
_cod_depositor_comments
;
The following automatic conversions were performed:

'_chemical_melting_point' value '452-455' was changed to '453.5(15)'
- the average value was taken and precision was estimated.

Automatic conversion script
Id: cif_fix_values 1646 2011-03-28 12:23:43Z adriana 
;
_cod_original_sg_symbol_H-M 'P 21/n'
_cod_database_code 7102065

loop_
_symmetry_equiv_pos_as_xyz
'x, y, z'
'-x+1/2, y+1/2, -z+1/2'
'-x, -y, -z'
'x-1/2, -y-1/2, z-1/2'

loop_
_atom_site_label
_atom_site_type_symbol
_atom_site_fract_x
_atom_site_fract_y
_atom_site_fract_z
_atom_site_U_iso_or_equiv
_atom_site_adp_type
_atom_site_occupancy
_atom_site_symmetry_multiplicity
_atom_site_calc_flag
_atom_site_refinement_flags
_atom_site_disorder_assembly
_atom_site_disorder_group
C1 C 0.3173(5) 1.0051(3) 0.25662(14) 0.0533(10) Uani 1 1 d . . .
C2 C 0.1684(5) 0.9152(3) 0.25461(14) 0.0528(10) Uani 1 1 d . . .
N1 N 0.3507(5) 1.0747(2) 0.22136(12) 0.0585(9) Uani 1 1 d . . .
N2 N 0.1437(5) 0.8474(2) 0.21806(12) 0.0573(9) Uani 1 1 d . . .
N3 N 0.4228(5) 1.0046(3) 0.29890(12) 0.0631(9) Uani 1 1 d . . .
N4 N 0.0552(5) 0.9137(3) 0.29445(12) 0.0631(9) Uani 1 1 d . . .
C3 C 0.5800(6) 1.0824(4) 0.30145(17) 0.0799(13) Uani 1 1 d . . .
H3A H 0.6478 1.0803 0.2708 0.120 Uiso 1 1 calc R . .
H3B H 0.6625 1.0616 0.3283 0.120 Uiso 1 1 calc R . .
H3C H 0.5334 1.1564 0.3069 0.120 Uiso 1 1 calc R . .
C4 C -0.1009(6) 0.8342(3) 0.29330(17) 0.0783(13) Uani 1 1 d . . .
H4A H -0.1637 0.8381 0.2617 0.118 Uiso 1 1 calc R . .
H4B H -0.1882 0.8521 0.3191 0.118 Uiso 1 1 calc R . .
H4C H -0.0533 0.7601 0.2984 0.118 Uiso 1 1 calc R . .
C5 C 0.3373(7) 0.9540(3) 0.34382(14) 0.0663(12) Uani 1 1 d . . .
H5 H 0.3665 0.8742 0.3436 0.080 Uiso 1 1 calc R . .
C6 C 0.1258(6) 0.9664(3) 0.34044(15) 0.0669(12) Uani 1 1 d . . .
H6 H 0.0970 1.0462 0.3386 0.080 Uiso 1 1 calc R . .
C7 C 0.4162(8) 1.0031(4) 0.39173(17) 0.0961(17) Uani 1 1 d . . .
H7A H 0.5496 0.9868 0.3940 0.115 Uiso 1 1 calc R . .
H7B H 0.4012 1.0834 0.3911 0.115 Uiso 1 1 calc R . .
C8 C 0.0305(8) 0.9199(4) 0.38642(16) 0.0894(15) Uani 1 1 d . . .
H8A H 0.0482 0.8398 0.3876 0.107 Uiso 1 1 calc R . .
H8B H -0.1034 0.9346 0.3844 0.107 Uiso 1 1 calc R . .
C9 C 0.3179(11) 0.9560(5) 0.43703(19) 0.122(2) Uani 1 1 d . . .
H9A H 0.3455 0.8771 0.4399 0.146 Uiso 1 1 calc R . .
H9B H 0.3656 0.9928 0.4666 0.146 Uiso 1 1 calc R . .
C10 C 0.1108(11) 0.9721(5) 0.43360(19) 0.119(2) Uani 1 1 d . . .
H10A H 0.0825 1.0513 0.4339 0.142 Uiso 1 1 calc R . .
H10B H 0.0517 0.9386 0.4623 0.142 Uiso 1 1 calc R . .
C11 C 0.2243(6) 1.0896(3) 0.18179(14) 0.0526(10) Uani 1 1 d . . .
C12 C 0.0332(6) 1.1058(3) 0.18816(16) 0.0639(11) Uani 1 1 d . . .
H12 H -0.0162 1.1035 0.2200 0.077 Uiso 1 1 calc R . .
C13 C -0.0855(6) 1.1254(3) 0.14840(16) 0.0683(12) Uani 1 1 d . . .
H14 H -0.2138 1.1338 0.1537 0.082 Uiso 1 1 calc R . .
C14 C -0.0157(6) 1.1327(3) 0.10089(15) 0.0613(11) Uani 1 1 d . A .
C15 C 0.1747(7) 1.1188(3) 0.09415(15) 0.0676(12) Uani 1 1 d . . .
H15 H 0.2239 1.1236 0.0623 0.081 Uiso 1 1 calc R . .
C16 C 0.2934(6) 1.0981(3) 0.13376(15) 0.0631(11) Uani 1 1 d . . .
H16 H 0.4216 1.0896 0.1283 0.076 Uiso 1 1 calc R . .
C17 C -0.1469(9) 1.1564(5) 0.0587(2) 0.0877(15) Uani 1 1 d D . .
F1 F -0.0912(13) 1.1148(16) 0.0169(3) 0.133(6) Uani 0.64(2) 1 d PD A 1
F2 F -0.3121(10) 1.1184(11) 0.0639(3) 0.107(4) Uani 0.64(2) 1 d PD A 1
F3 F -0.169(2) 1.2636(7) 0.0509(8) 0.166(9) Uani 0.64(2) 1 d PD A 1
F1A F -0.276(5) 1.229(3) 0.0690(7) 0.21(2) Uani 0.36(2) 1 d PD A 2
F2A F -0.058(2) 1.206(3) 0.0220(6) 0.139(9) Uani 0.36(2) 1 d PD A 2
F3A F -0.227(7) 1.0733(13) 0.0381(14) 0.29(2) Uani 0.36(2) 1 d PD A 2
C21 C 0.2745(6) 0.8354(3) 0.18000(14) 0.0518(10) Uani 1 1 d . . .
C22 C 0.4649(6) 0.8206(3) 0.18897(15) 0.0587(11) Uani 1 1 d . . .
H22 H 0.5101 0.8218 0.2215 0.070 Uiso 1 1 calc R . .
C23 C 0.5870(6) 0.8044(3) 0.15105(15) 0.0674(12) Uani 1 1 d . . .
H23 H 0.7147 0.7963 0.1578 0.081 Uiso 1 1 calc R . .
C24 C 0.5232(6) 0.7997(3) 0.10267(14) 0.0604(11) Uani 1 1 d . B .
C25 C 0.3334(7) 0.8112(3) 0.09315(15) 0.0673(12) Uani 1 1 d . . .
H25 H 0.2885 0.8071 0.0607 0.081 Uiso 1 1 calc R . .
C26 C 0.2103(6) 0.8286(3) 0.13143(15) 0.0635(11) Uani 1 1 d . . .
H26 H 0.0825 0.8360 0.1246 0.076 Uiso 1 1 calc R . .
C27 C 0.6586(8) 0.7816(5) 0.06165(19) 0.0845(14) Uani 1 1 d D . .
F4 F 0.8009(11) 0.8506(9) 0.0642(4) 0.105(4) Uani 0.60(2) 1 d PD B 3
F5 F 0.736(2) 0.6823(7) 0.0644(6) 0.160(7) Uani 0.60(2) 1 d PD B 3
F6 F 0.5927(17) 0.7912(18) 0.0176(4) 0.134(7) Uani 0.60(2) 1 d PD B 3
F4A F 0.568(3) 0.744(2) 0.0221(7) 0.135(9) Uani 0.40(2) 1 d PD B 4
F5A F 0.725(7) 0.8745(14) 0.0436(12) 0.270(17) Uani 0.40(2) 1 d PD B 4
F6A F 0.791(4) 0.712(3) 0.0697(6) 0.206(15) Uani 0.40(2) 1 d PD B 4

loop_
_atom_site_aniso_label
_atom_site_aniso_U_11
_atom_site_aniso_U_22
_atom_site_aniso_U_33
_atom_site_aniso_U_23
_atom_site_aniso_U_13
_atom_site_aniso_U_12
C1 0.054(3) 0.050(2) 0.055(3) -0.007(2) -0.002(2) 0.0046(19)
C2 0.051(2) 0.049(2) 0.058(3) 0.006(2) 0.002(2) -0.0012(19)
N1 0.063(2) 0.0478(18) 0.064(2) 0.0022(17) -0.0043(19) -0.0063(16)
N2 0.061(2) 0.0503(19) 0.060(2) -0.0008(17) 0.0013(18) -0.0093(16)
N3 0.065(2) 0.058(2) 0.066(2) -0.0017(17) -0.0114(19) -0.0036(18)
N4 0.064(2) 0.063(2) 0.062(2) -0.0002(17) 0.0109(19) -0.0039(18)
C3 0.068(3) 0.073(3) 0.098(3) 0.000(2) -0.024(3) -0.004(2)
C4 0.069(3) 0.072(3) 0.095(3) 0.005(2) 0.023(3) -0.006(2)
C5 0.083(3) 0.058(2) 0.058(3) 0.001(2) -0.004(2) 0.016(2)
C6 0.082(4) 0.053(2) 0.066(3) 0.005(2) 0.009(2) 0.019(2)
C7 0.125(5) 0.095(3) 0.068(3) -0.008(3) -0.023(3) 0.019(3)
C8 0.110(4) 0.089(3) 0.070(3) 0.014(3) 0.024(3) 0.030(3)
C9 0.176(7) 0.131(5) 0.057(3) -0.004(3) -0.016(4) 0.025(5)
C10 0.170(7) 0.122(5) 0.064(4) 0.004(3) 0.020(4) 0.047(4)
C11 0.056(3) 0.040(2) 0.061(3) 0.0012(18) 0.005(2) -0.0056(19)
C12 0.065(3) 0.064(3) 0.063(3) 0.002(2) 0.011(2) 0.008(2)
C13 0.060(3) 0.073(3) 0.072(3) 0.001(2) 0.003(3) 0.013(2)
C14 0.062(3) 0.064(3) 0.058(3) 0.005(2) 0.002(2) 0.005(2)
C15 0.076(3) 0.069(3) 0.057(3) 0.011(2) 0.011(2) -0.002(2)
C16 0.058(3) 0.066(3) 0.066(3) 0.010(2) 0.010(2) -0.002(2)
C17 0.092(5) 0.100(5) 0.072(4) 0.015(3) 0.002(3) 0.007(4)
F1 0.103(7) 0.234(17) 0.063(4) 0.005(6) 0.002(4) 0.038(8)
F2 0.064(5) 0.173(11) 0.082(5) 0.010(5) -0.016(3) -0.022(5)
F3 0.166(14) 0.097(6) 0.23(2) 0.057(9) -0.086(12) 0.005(7)
F1A 0.18(3) 0.32(5) 0.116(11) -0.03(2) -0.043(14) 0.18(3)
F2A 0.140(13) 0.18(2) 0.097(10) 0.055(12) -0.033(9) -0.007(14)
F3A 0.51(6) 0.095(10) 0.27(4) -0.012(17) -0.27(4) -0.05(2)
C21 0.055(3) 0.044(2) 0.057(3) -0.0019(18) 0.003(2) -0.0070(18)
C22 0.060(3) 0.064(3) 0.051(2) -0.0049(19) -0.008(2) 0.004(2)
C23 0.063(3) 0.078(3) 0.061(3) -0.006(2) -0.005(3) 0.009(2)
C24 0.064(3) 0.061(3) 0.056(3) -0.0046(19) 0.003(2) -0.001(2)
C25 0.075(3) 0.075(3) 0.052(3) -0.002(2) -0.008(3) -0.006(2)
C26 0.055(3) 0.073(3) 0.062(3) -0.004(2) -0.009(2) -0.007(2)
C27 0.087(4) 0.100(4) 0.067(4) -0.004(3) 0.007(3) -0.003(4)
F4 0.073(5) 0.155(9) 0.088(5) 0.002(4) 0.025(4) -0.036(4)
F5 0.202(13) 0.094(6) 0.185(13) 0.011(5) 0.104(10) 0.063(6)
F6 0.080(5) 0.27(2) 0.052(5) 0.005(7) -0.002(4) -0.001(8)
F4A 0.176(17) 0.145(12) 0.084(11) -0.045(9) 0.036(9) -0.016(10)
F5A 0.48(4) 0.123(11) 0.21(2) -0.046(12) 0.23(3) -0.095(19)
F6A 0.124(12) 0.41(4) 0.082(9) 0.037(14) 0.021(7) 0.141(19)

loop_
_atom_type_symbol
_atom_type_description
_atom_type_scat_dispersion_real
_atom_type_scat_dispersion_imag
_atom_type_scat_source
C C 0.0033 0.0016 'International Tables Vol C Tables 4.2.6.8 and 6.1.1.4'
H H 0.0000 0.0000 'International Tables Vol C Tables 4.2.6.8 and 6.1.1.4'
N N 0.0061 0.0033 'International Tables Vol C Tables 4.2.6.8 and 6.1.1.4'
F F 0.0171 0.0103 'International Tables Vol C Tables 4.2.6.8 and 6.1.1.4'

loop_
_geom_angle_atom_site_label_1
_geom_angle_atom_site_label_2
_geom_angle_atom_site_label_3
_geom_angle
N1 C1 N3 121.2(4)
N1 C1 C2 124.7(3)
N3 C1 C2 114.1(3)
N2 C2 N4 121.4(4)
N2 C2 C1 124.7(4)
N4 C2 C1 113.8(3)
C1 N1 C11 121.6(3)
C2 N2 C21 122.6(3)
C1 N3 C3 117.1(3)
C1 N3 C5 117.2(3)
C3 N3 C5 122.8(3)
C2 N4 C4 116.8(3)
C2 N4 C6 117.5(3)
C4 N4 C6 123.3(3)
N3 C3 H3A 109.5
N3 C3 H3B 109.5
H3A C3 H3B 109.5
N3 C3 H3C 109.5
H3A C3 H3C 109.5
H3B C3 H3C 109.5
N4 C4 H4A 109.5
N4 C4 H4B 109.5
H4A C4 H4B 109.5
N4 C4 H4C 109.5
H4A C4 H4C 109.5
H4B C4 H4C 109.5
N3 C5 C6 108.9(3)
N3 C5 C7 112.4(4)
C6 C5 C7 111.9(4)
N3 C5 H5 107.8
C6 C5 H5 107.8
C7 C5 H5 107.8
N4 C6 C5 109.8(3)
N4 C6 C8 112.1(4)
C5 C6 C8 111.3(4)
N4 C6 H6 107.8
C5 C6 H6 107.8
C8 C6 H6 107.8
C9 C7 C5 111.6(5)
C9 C7 H7A 109.3
C5 C7 H7A 109.3
C9 C7 H7B 109.3
C5 C7 H7B 109.3
H7A C7 H7B 108.0
C6 C8 C10 111.2(5)
C6 C8 H8A 109.4
C10 C8 H8A 109.4
C6 C8 H8B 109.4
C10 C8 H8B 109.4
H8A C8 H8B 108.0
C10 C9 C7 111.3(5)
C10 C9 H9A 109.4
C7 C9 H9A 109.4
C10 C9 H9B 109.4
C7 C9 H9B 109.4
H9A C9 H9B 108.0
C9 C10 C8 111.2(5)
C9 C10 H10A 109.4
C8 C10 H10A 109.4
C9 C10 H10B 109.4
C8 C10 H10B 109.4
H10A C10 H10B 108.0
C12 C11 C16 117.3(4)
C12 C11 N1 123.2(4)
C16 C11 N1 119.2(4)
C13 C12 C11 121.5(4)
C13 C12 H12 119.2
C11 C12 H12 119.2
C12 C13 C14 120.6(4)
C12 C13 H14 119.7
C14 C13 H14 119.7
C15 C14 C13 118.4(4)
C15 C14 C17 122.1(4)
C13 C14 C17 119.5(4)
C14 C15 C16 121.1(4)
C14 C15 H15 119.5
C16 C15 H15 119.5
C15 C16 C11 121.0(4)
C15 C16 H16 119.5
C11 C16 H16 119.5
F2 C17 F3A 50(2)
F2 C17 F1A 63.9(19)
F3A C17 F1A 107.8(15)
F2 C17 F1 104.2(7)
F3A C17 F1 57.2(19)
F1A C17 F1 131.7(10)
F2 C17 F3 105.2(8)
F3A C17 F3 130.2(11)
F1A C17 F3 45.1(15)
F1 C17 F3 105.8(8)
F2 C17 F2A 134.0(8)
F3A C17 F2A 103.9(15)
F1A C17 F2A 101.8(13)
F1 C17 F2A 50.9(10)
F3 C17 F2A 59.8(9)
F2 C17 C14 114.9(5)
F3A C17 C14 117.2(10)
F1A C17 C14 113.9(10)
F1 C17 C14 113.3(6)
F3 C17 C14 112.4(7)
F2A C17 C14 110.8(8)
C22 C21 C26 118.1(4)
C22 C21 N2 122.7(4)
C26 C21 N2 118.9(4)
C23 C22 C21 121.1(4)
C23 C22 H22 119.5
C21 C22 H22 119.5
C22 C23 C24 120.6(4)
C22 C23 H23 119.7
C24 C23 H23 119.7
C23 C24 C25 119.1(4)
C23 C24 C27 119.9(4)
C25 C24 C27 121.0(4)
C26 C25 C24 120.3(4)
C26 C25 H25 119.9
C24 C25 H25 119.9
C25 C26 C21 120.7(4)
C25 C26 H26 119.6
C21 C26 H26 119.6
F6A C27 F6 118.7(12)
F6A C27 F5A 110.7(16)
F6 C27 F5A 73.0(17)
F6A C27 F4 80.6(16)
F6 C27 F4 105.6(9)
F6 C27 F5 106.5(10)
F5A C27 F5 130.1(18)
F4 C27 F5 104.4(9)
F6A C27 F4A 105.4(13)
F5A C27 F4A 99.5(15)
F4 C27 F4A 129.0(13)
F5 C27 F4A 86.3(12)
F6A C27 C24 116.8(10)
F6 C27 C24 116.3(7)
F5A C27 C24 113.0(10)
F4 C27 C24 112.0(6)
F5 C27 C24 111.3(7)
F4A C27 C24 109.7(12)

loop_
_geom_bond_atom_site_label_1
_geom_bond_atom_site_label_2
_geom_bond_distance
C1 N1 1.288(4)
C1 N3 1.359(4)
C1 C2 1.512(5)
C2 N2 1.289(4)
C2 N4 1.347(5)
N1 C11 1.400(5)
N2 C21 1.398(5)
N3 C3 1.457(5)
N3 C5 1.489(5)
N4 C4 1.464(5)
N4 C6 1.476(5)
C3 H3A 0.9600
C3 H3B 0.9600
C3 H3C 0.9600
C4 H4A 0.9600
C4 H4B 0.9600
C4 H4C 0.9600
C5 C6 1.513(6)
C5 C7 1.522(6)
C5 H5 0.9800
C6 C8 1.523(6)
C6 H6 0.9800
C7 C9 1.520(8)
C7 H7A 0.9700
C7 H7B 0.9700
C8 C10 1.524(7)
C8 H8A 0.9700
C8 H8B 0.9700
C9 C10 1.488(8)
C9 H9A 0.9700
C9 H9B 0.9700
C10 H10A 0.9700
C10 H10B 0.9700
C11 C12 1.386(5)
C11 C16 1.392(5)
C12 C13 1.378(5)
C12 H12 0.9300
C13 C14 1.380(5)
C13 H14 0.9300
C14 C15 1.378(6)
C14 C17 1.491(6)
C15 C16 1.378(6)
C15 H15 0.9300
C16 H16 0.9300
C17 F2 1.269(8)
C17 F3A 1.273(11)
C17 F1A 1.294(12)
C17 F1 1.297(9)
C17 F3 1.312(9)
C17 F2A 1.320(11)
C21 C22 1.385(5)
C21 C26 1.385(5)
C22 C23 1.361(5)
C22 H22 0.9300
C23 C24 1.378(5)
C23 H23 0.9300
C24 C25 1.379(6)
C24 C27 1.488(6)
C25 C26 1.375(6)
C25 H25 0.9300
C26 H26 0.9300
C27 F6A 1.274(12)
C27 F6 1.279(9)
C27 F5A 1.305(12)
C27 F4 1.308(9)
C27 F5 1.313(9)
C27 F4A 1.320(12)

loop_
_geom_torsion_atom_site_label_1
_geom_torsion_atom_site_label_2
_geom_torsion_atom_site_label_3
_geom_torsion_atom_site_label_4
_geom_torsion
N1 C1 C2 N2 47.9(5)
N3 C1 C2 N2 -129.4(4)
N1 C1 C2 N4 -129.8(4)
N3 C1 C2 N4 52.9(4)
N3 C1 N1 C11 -168.5(3)
C2 C1 N1 C11 14.4(5)
N4 C2 N2 C21 -170.0(3)
C1 C2 N2 C21 12.4(5)
N1 C1 N3 C3 -2.9(5)
C2 C1 N3 C3 174.5(3)
N1 C1 N3 C5 158.2(3)
C2 C1 N3 C5 -24.4(4)
N2 C2 N4 C4 -2.2(5)
C1 C2 N4 C4 175.6(3)
N2 C2 N4 C6 160.9(3)
C1 C2 N4 C6 -21.3(4)
C1 N3 C5 C6 -28.4(4)
C3 N3 C5 C6 131.5(4)
C1 N3 C5 C7 -153.0(4)
C3 N3 C5 C7 6.9(5)
C2 N4 C6 C5 -31.9(4)
C4 N4 C6 C5 129.9(4)
C2 N4 C6 C8 -156.3(3)
C4 N4 C6 C8 5.6(5)
N3 C5 C6 N4 57.4(4)
C7 C5 C6 N4 -177.7(3)
N3 C5 C6 C8 -177.8(3)
C7 C5 C6 C8 -52.9(5)
N3 C5 C7 C9 176.2(4)
C6 C5 C7 C9 53.2(5)
N4 C6 C8 C10 177.8(4)
C5 C6 C8 C10 54.3(5)
C5 C7 C9 C10 -55.2(6)
C7 C9 C10 C8 56.7(7)
C6 C8 C10 C9 -56.5(6)
C1 N1 C11 C12 48.3(5)
C1 N1 C11 C16 -137.3(4)
C16 C11 C12 C13 2.5(6)
N1 C11 C12 C13 176.9(3)
C11 C12 C13 C14 -2.0(6)
C12 C13 C14 C15 0.7(6)
C12 C13 C14 C17 -178.7(4)
C13 C14 C15 C16 0.0(6)
C17 C14 C15 C16 179.4(4)
C14 C15 C16 C11 0.5(6)
C12 C11 C16 C15 -1.7(5)
N1 C11 C16 C15 -176.4(3)
C15 C14 C17 F2 149.0(8)
C13 C14 C17 F2 -31.7(10)
C15 C14 C17 F3A 93(3)
C13 C14 C17 F3A -88(3)
C15 C14 C17 F1A -140(3)
C13 C14 C17 F1A 39(3)
C15 C14 C17 F1 29.3(12)
C13 C14 C17 F1 -151.4(10)
C15 C14 C17 F3 -90.6(14)
C13 C14 C17 F3 88.7(14)
C15 C14 C17 F2A -25.8(19)
C13 C14 C17 F2A 153.5(18)
C2 N2 C21 C22 48.4(5)
C2 N2 C21 C26 -137.2(4)
C26 C21 C22 C23 2.6(6)
N2 C21 C22 C23 177.1(3)
C21 C22 C23 C24 -1.5(6)
C22 C23 C24 C25 -0.3(6)
C22 C23 C24 C27 -179.9(4)
C23 C24 C25 C26 0.9(6)
C27 C24 C25 C26 -179.5(4)
C24 C25 C26 C21 0.2(6)
C22 C21 C26 C25 -2.0(6)
N2 C21 C26 C25 -176.7(3)
C23 C24 C27 F6A 40(2)
C25 C24 C27 F6A -139.8(19)
C23 C24 C27 F6 -172.1(12)
C25 C24 C27 F6 8.4(13)
C23 C24 C27 F5A -90(3)
C25 C24 C27 F5A 90(3)
C23 C24 C27 F4 -50.6(8)
C25 C24 C27 F4 129.9(7)
C23 C24 C27 F5 65.7(10)
C25 C24 C27 F5 -113.8(10)
C23 C24 C27 F4A 159.5(14)
C25 C24 C27 F4A -20.0(15)
